data_7106005
loop_
_publ_author_name
'Ning Li'
'Feilong Jiang'
'Lian Chen'
'Xingjun Li'
'Qihui Chen'
'Maochun Hong'

_publ_section_title
;
 From discrete octahedral nanocages to 1D coordination polymer:
 Coordination-driven a single-crystal-to-single-crystal transformation via
 anion exchange
;
_journal_name_full Chem.Commun.
_journal_page_first 2327
_journal_paper_doi 10.1039/c0cc04601a
_journal_volume 47
_journal_year 2011
_chemical_formula_sum 'C15 H17 N6 O2 P'
_chemical_formula_weight 344.32
_chemical_name_systematic
;
?
;
_space_group_IT_number 19
_symmetry_cell_setting orthorhombic
_symmetry_space_group_name_Hall 'P 2ac 2ab'
_symmetry_space_group_name_H-M 'P 21 21 21'
_atom_sites_solution_hydrogens geom
_atom_sites_solution_primary direct
_atom_sites_solution_secondary difmap
_audit_creation_method SHELXL-97
_cell_angle_alpha 90.00
_cell_angle_beta 90.00
_cell_angle_gamma 90.00
_cell_formula_units_Z 4
_cell_length_a 8.689(2)
_cell_length_b 12.097(3)
_cell_length_c 16.266(4)
_cell_measurement_temperature 173(2)
_cell_volume 1709.7(7)
_computing_cell_refinement CrystalClear
_computing_data_collection 'CrystalClear (Rigaku, 2000)'
_computing_data_reduction CrystalClear
_computing_molecular_graphics 'SHELXL-97 (Sheldrick, 1997)'
_computing_publication_material 'SHELXL-97 (Sheldrick, 1997)'
_computing_structure_refinement 'SHELXL-97 (Sheldrick, 1997)'
_computing_structure_solution 'SHELXS-97 (Sheldrick, 1990)'
_diffrn_ambient_temperature 173(2)
_diffrn_measured_fraction_theta_full 0.990
_diffrn_measured_fraction_theta_max 0.990
_diffrn_measurement_device_type 'Smart CCD'
_diffrn_measurement_method CCD_Profile_fitting
_diffrn_radiation_monochromator graphite
_diffrn_radiation_source 'fine-focus sealed tube'
_diffrn_radiation_type MoK\a
_diffrn_radiation_wavelength 0.71073
_diffrn_reflns_av_R_equivalents 0.0237
_diffrn_reflns_av_sigmaI/netI 0.0221
_diffrn_reflns_limit_h_max 11
_diffrn_reflns_limit_h_min -11
_diffrn_reflns_limit_k_max 14
_diffrn_reflns_limit_k_min -15
_diffrn_reflns_limit_l_max 21
_diffrn_reflns_limit_l_min -20
_diffrn_reflns_number 13269
_diffrn_reflns_theta_full 27.47
_diffrn_reflns_theta_max 27.47
_diffrn_reflns_theta_min 2.10
_exptl_absorpt_coefficient_mu 0.181
_exptl_absorpt_correction_T_max 1.0000
_exptl_absorpt_correction_T_min 0.9298
_exptl_absorpt_correction_type multi-scan
_exptl_absorpt_process_details '(CrystalClear; Rigaku, 2000)'
_exptl_crystal_colour Orange
_exptl_crystal_density_diffrn 1.338
_exptl_crystal_density_method 'not measured'
_exptl_crystal_description Prism
_exptl_crystal_F_000 720
_exptl_crystal_size_max 0.7600
_exptl_crystal_size_mid 0.5000
_exptl_crystal_size_min 0.1600
_refine_diff_density_max 0.565
_refine_diff_density_min -0.529
_refine_diff_density_rms 0.171
_refine_ls_abs_structure_details 'Flack H D (1983), Acta Cryst. A39, 876-881'
_refine_ls_abs_structure_Flack -0.01(12)
_refine_ls_extinction_method none
_refine_ls_goodness_of_fit_ref 1.092
_refine_ls_hydrogen_treatment constr
_refine_ls_matrix_type full
_refine_ls_number_parameters 212
_refine_ls_number_reflns 3878
_refine_ls_number_restraints 0
_refine_ls_restrained_S_all 1.092
_refine_ls_R_factor_all 0.0531
_refine_ls_R_factor_gt 0.0508
_refine_ls_shift/su_max 0.000
_refine_ls_shift/su_mean 0.000
_refine_ls_structure_factor_coef Fsqd
_refine_ls_weighting_details 'calc w=1/[\s^2^(Fo^2^)+(0.1028P)^2^+0.3920P] where P=(Fo^2^+2Fc^2^)/3'
_refine_ls_weighting_scheme calc
_refine_ls_wR_factor_gt 0.1453
_refine_ls_wR_factor_ref 0.1511
_reflns_number_gt 3681
_reflns_number_total 3878
_reflns_threshold_expression >2sigma(I)
_cod_data_source_file C0CC04601A.TXT
_cod_data_source_block c:\xyr-1-10-\1
_cod_depositor_comments
;
The following automatic conversions were performed:

'_symmetry_cell_setting' value 'Orthorhombic' changed to
'orthorhombic' according to the built-in table from CIF Core
dictionary named 'cif_core.dic' version 2.4.1 from
2010-06-29.

'_exptl_absorpt_correction_type' value 'Multi-scan'
changed to 'multi-scan' according to the built-in table from CIF Core
dictionary named 'cif_core.dic' version 2.4.1 from 2010-06-29.

Automatic conversion script
Id: cif_fix_values 1646 2011-03-28 12:23:43Z adriana 
;
_cod_original_sg_symbol_H-M P2(1)2(1)2(1)
_cod_database_code 7106005

loop_
_symmetry_equiv_pos_as_xyz
'x, y, z'
'-x+1/2, -y, z+1/2'
'x+1/2, -y+1/2, -z'
'-x, y+1/2, -z+1/2'

loop_
_atom_site_label
_atom_site_type_symbol
_atom_site_fract_x
_atom_site_fract_y
_atom_site_fract_z
_atom_site_U_iso_or_equiv
_atom_site_adp_type
_atom_site_occupancy
_atom_site_symmetry_multiplicity
_atom_site_calc_flag
_atom_site_refinement_flags
_atom_site_disorder_assembly
_atom_site_disorder_group
P1 P 0.61254(6) 0.64756(5) 0.22326(3) 0.03067(17) Uani 1 1 d . . .
O1 O 0.68472(19) 0.54093(14) 0.24448(11) 0.0392(4) Uani 1 1 d . . .
N1 N 0.4358(2) 0.63761(19) 0.18972(12) 0.0377(4) Uani 1 1 d . . .
H1 H 0.4140 0.6751 0.1449 0.045 Uiso 1 1 calc R . .
C1 C 0.3148(2) 0.57637(19) 0.22392(16) 0.0357(5) Uani 1 1 d . . .
N2 N 0.6029(2) 0.73602(18) 0.29999(12) 0.0373(4) Uani 1 1 d . . .
H2A H 0.5118 0.7658 0.3082 0.045 Uiso 1 1 calc R . .
C10 C 0.8735(3) 0.7448(3) 0.34194(19) 0.0488(6) Uani 1 1 d . . .
H10 H 0.8996 0.6998 0.2962 0.059 Uiso 1 1 calc R . .
C11 C 0.7340(3) 0.6735(2) 0.07008(14) 0.0371(5) Uani 1 1 d . . .
C13 C 0.8396(4) 0.7127(3) -0.06231(15) 0.0521(7) Uani 1 1 d . . .
H13 H 0.8900 0.7625 -0.0986 0.062 Uiso 1 1 calc R . .
N3 N 0.7030(3) 0.71454(17) 0.14927(12) 0.0382(4) Uani 1 1 d . . .
H3A H 0.7347 0.7820 0.1604 0.046 Uiso 1 1 calc R . .
N5 N 0.9884(3) 0.7799(3) 0.3911(2) 0.0630(7) Uani 1 1 d . . .
C6 C 0.7185(3) 0.7707(2) 0.35406(14) 0.0380(5) Uani 1 1 d . . .
C7 C 0.6816(4) 0.8329(3) 0.42270(16) 0.0529(7) Uani 1 1 d . . .
H7 H 0.5777 0.8522 0.4340 0.064 Uiso 1 1 calc R . .
C2 C 0.1687(3) 0.5839(3) 0.1886(2) 0.0555(7) Uani 1 1 d . . .
H2 H 0.1517 0.6306 0.1426 0.067 Uiso 1 1 calc R . .
C12 C 0.8073(4) 0.7424(3) 0.01496(16) 0.0515(7) Uani 1 1 d . . .
H12 H 0.8362 0.8142 0.0328 0.062 Uiso 1 1 calc R . .
C14 C 0.7992(4) 0.6115(3) -0.08747(17) 0.0598(8) Uani 1 1 d . . .
H14 H 0.8204 0.5901 -0.1425 0.072 Uiso 1 1 calc R . .
N4 N 0.2163(3) 0.4472(2) 0.3218(2) 0.0654(8) Uani 1 1 d . . .
C5 C 0.3318(3) 0.5075(2) 0.29074(18) 0.0477(6) Uani 1 1 d . . .
H5 H 0.4301 0.5026 0.3160 0.057 Uiso 1 1 calc R . .
C4 C 0.0780(4) 0.4569(3) 0.2862(3) 0.0722(12) Uani 1 1 d . . .
H4 H -0.0050 0.4149 0.3079 0.087 Uiso 1 1 calc R . .
C8 C 0.7987(5) 0.8664(4) 0.4744(2) 0.0738(10) Uani 1 1 d . . .
H8 H 0.7753 0.9074 0.5226 0.089 Uiso 1 1 calc R . .
C3 C 0.0505(3) 0.5235(3) 0.2208(3) 0.0665(10) Uani 1 1 d . . .
H3 H -0.0497 0.5281 0.1976 0.080 Uiso 1 1 calc R . .
C15 C 0.6947(4) 0.5684(2) 0.04395(16) 0.0490(7) Uani 1 1 d . . .
H15 H 0.6455 0.5182 0.0803 0.059 Uiso 1 1 calc R . .
N6 N 0.7281(5) 0.5376(3) -0.03584(19) 0.0707(9) Uani 1 1 d . . .
C9 C 0.9463(4) 0.8410(4) 0.4566(2) 0.0695(10) Uani 1 1 d . . .
H9 H 1.0247 0.8677 0.4922 0.083 Uiso 1 1 calc R . .
O2 O 0.6955(3) 0.3286(2) 0.16917(15) 0.0662(6) Uiso 1 1 d . . .

loop_
_atom_site_aniso_label
_atom_site_aniso_U_11
_atom_site_aniso_U_22
_atom_site_aniso_U_33
_atom_site_aniso_U_23
_atom_site_aniso_U_13
_atom_site_aniso_U_12
P1 0.0257(2) 0.0374(3) 0.0289(3) 0.0041(2) 0.00255(19) -0.0011(2)
O1 0.0324(8) 0.0404(9) 0.0449(9) 0.0063(7) 0.0010(7) 0.0032(7)
N1 0.0295(9) 0.0486(11) 0.0350(9) 0.0098(9) -0.0037(7) -0.0023(8)
C1 0.0256(10) 0.0383(11) 0.0433(11) -0.0042(10) 0.0011(9) -0.0002(8)
N2 0.0283(9) 0.0524(11) 0.0311(8) -0.0030(8) 0.0041(7) 0.0023(8)
C10 0.0369(13) 0.0568(15) 0.0526(14) -0.0039(12) -0.0025(11) -0.0010(12)
C11 0.0378(11) 0.0423(12) 0.0311(10) 0.0020(9) 0.0051(8) 0.0015(9)
C13 0.0640(18) 0.0611(16) 0.0311(11) 0.0068(12) 0.0204(12) -0.0018(14)
N3 0.0450(11) 0.0364(10) 0.0334(9) -0.0012(8) 0.0105(9) -0.0070(9)
N5 0.0450(14) 0.0713(17) 0.0726(17) 0.0047(15) -0.0200(13) -0.0087(13)
C6 0.0370(11) 0.0457(13) 0.0313(10) 0.0036(9) 0.0001(9) -0.0054(10)
C7 0.0552(16) 0.0635(17) 0.0402(12) -0.0085(13) 0.0036(12) -0.0026(14)
C2 0.0332(13) 0.0513(15) 0.082(2) -0.0009(15) -0.0122(13) 0.0033(11)
C12 0.0639(18) 0.0501(14) 0.0404(14) 0.0043(11) 0.0145(13) -0.0055(14)
C14 0.0638(19) 0.084(2) 0.0315(11) -0.0042(13) 0.0104(12) 0.0092(17)
N4 0.0536(15) 0.0531(14) 0.089(2) 0.0155(14) 0.0256(15) -0.0058(12)
C5 0.0362(12) 0.0529(15) 0.0541(14) 0.0095(12) 0.0051(11) -0.0056(11)
C4 0.0395(14) 0.0517(16) 0.126(3) -0.007(2) 0.0313(18) -0.0090(12)
C8 0.080(2) 0.088(3) 0.0534(17) -0.0190(18) -0.0118(17) -0.007(2)
C3 0.0285(12) 0.0559(17) 0.115(3) -0.013(2) 0.0025(16) -0.0038(12)
C15 0.0667(19) 0.0422(13) 0.0382(12) 0.0013(11) 0.0029(12) -0.0036(13)
N6 0.089(2) 0.0673(18) 0.0552(15) -0.0086(13) -0.0051(15) 0.0066(17)
C9 0.068(2) 0.074(2) 0.067(2) -0.0041(19) -0.0278(17) -0.0130(19)

loop_
_atom_type_symbol
_atom_type_description
_atom_type_scat_dispersion_real
_atom_type_scat_dispersion_imag
_atom_type_scat_source
C C 0.0033 0.0016 'International Tables Vol C Tables 4.2.6.8 and 6.1.1.4'
H H 0.0000 0.0000 'International Tables Vol C Tables 4.2.6.8 and 6.1.1.4'
N N 0.0061 0.0033 'International Tables Vol C Tables 4.2.6.8 and 6.1.1.4'
O O 0.0106 0.0060 'International Tables Vol C Tables 4.2.6.8 and 6.1.1.4'
P P 0.1023 0.0942 'International Tables Vol C Tables 4.2.6.8 and 6.1.1.4'

loop_
_geom_angle_atom_site_label_1
_geom_angle_atom_site_label_2
_geom_angle_atom_site_label_3
_geom_angle
_geom_angle_site_symmetry_1
_geom_angle_site_symmetry_3
_geom_angle_publ_flag
O1 P1 N1 114.40(11) . . ?
O1 P1 N2 114.38(11) . . ?
N1 P1 N2 104.66(11) . . ?
O1 P1 N3 113.42(11) . . ?
N1 P1 N3 103.91(11) . . ?
N2 P1 N3 104.96(11) . . ?
C1 N1 P1 127.70(16) . . ?
C5 C1 C2 117.5(2) . . ?
C5 C1 N1 123.5(2) . . ?
C2 C1 N1 119.0(2) . . ?
C6 N2 P1 129.39(18) . . ?
N5 C10 C6 124.1(3) . . ?
C12 C11 C15 118.0(2) . . ?
C12 C11 N3 118.1(2) . . ?
C15 C11 N3 124.0(2) . . ?
C12 C13 C14 118.6(3) . . ?
C11 N3 P1 125.87(17) . . ?
C9 N5 C10 116.2(3) . . ?
C7 C6 C10 117.3(3) . . ?
C7 C6 N2 120.2(2) . . ?
C10 C6 N2 122.5(2) . . ?
C8 C7 C6 118.7(3) . . ?
C3 C2 C1 119.5(3) . . ?
C13 C12 C11 123.1(3) . . ?
C13 C14 N6 121.8(3) . . ?
C4 N4 C5 117.4(3) . . ?
N4 C5 C1 123.2(3) . . ?
N4 C4 C3 123.3(3) . . ?
C9 C8 C7 120.2(3) . . ?
C4 C3 C2 119.1(3) . . ?
N6 C15 C11 119.0(3) . . ?
C14 N6 C15 119.6(3) . . ?
N5 C9 C8 123.5(3) . . ?

loop_
_geom_bond_atom_site_label_1
_geom_bond_atom_site_label_2
_geom_bond_distance
_geom_bond_site_symmetry_2
_geom_bond_publ_flag
P1 O1 1.4753(18) . ?
P1 N1 1.634(2) . ?
P1 N2 1.646(2) . ?
P1 N3 1.650(2) . ?
N1 C1 1.401(3) . ?
C1 C5 1.377(4) . ?
C1 C2 1.396(4) . ?
N2 C6 1.399(3) . ?
C10 N5 1.348(4) . ?
C10 C6 1.397(4) . ?
C11 C12 1.380(4) . ?
C11 C15 1.384(4) . ?
C11 N3 1.406(3) . ?
C13 C12 1.337(4) . ?
C13 C14 1.338(5) . ?
N5 C9 1.347(5) . ?
C6 C7 1.384(4) . ?
C7 C8 1.381(5) . ?
C2 C3 1.364(5) . ?
C14 N6 1.373(5) . ?
N4 C4 1.339(5) . ?
N4 C5 1.340(3) . ?
C4 C3 1.357(6) . ?
C8 C9 1.350(6) . ?
C15 N6 1.381(4) . ?

loop_
_cod_related_entry_id
_cod_related_entry_database
_cod_related_entry_code
1 ChemSpider 30653254
